data_7205706
loop_
_publ_author_name
'Zhang, Jun'
'Xue, Yun-Shan'
'Li, Yi-Zhi'
'Du, Hong-Bin'
'You, Xiao-Zeng'

_publ_section_title
;
 Cuprous iodide coordination polymers (CuI)x(L)y&#x00B7;z(solvent)
 built on linear thioether linkers
;
_journal_issue 7
_journal_name_full CrystEngComm
_journal_page_first 2578
_journal_paper_doi 10.1039/c0ce00685h
_journal_volume 13
_journal_year 2011
_chemical_formula_moiety '(C27 H35 Cu4 I4 O S3),2(H2 O)'
_chemical_formula_sum 'C27 H35 Cu4 I4 O S3'
_chemical_formula_weight 1269.60
_chemical_name_systematic
;
?
;
_space_group_IT_number 167
_symmetry_cell_setting trigonal
_symmetry_space_group_name_Hall '-R 3 2"c'
_symmetry_space_group_name_H-M 'R -3 c :H'
_atom_sites_solution_hydrogens geom
_atom_sites_solution_primary direct
_atom_sites_solution_secondary difmap
_audit_creation_method SHELXL-97
_cell_angle_alpha 90.00
_cell_angle_beta 90.00
_cell_angle_gamma 120.00
_cell_formula_units_Z 12
_cell_length_a 16.6650(5)
_cell_length_b 16.6650(5)
_cell_length_c 57.781(8)
_cell_measurement_reflns_used 1791
_cell_measurement_temperature 291(2)
_cell_measurement_theta_max 13.816
_cell_measurement_theta_min 2.444
_cell_volume 13897(2)
_computing_cell_refinement SMART
_computing_data_collection 'SMART (Bruker, 2000)'
_computing_data_reduction 'SAINT (Bruker, 2000)'
_computing_molecular_graphics SHELXTL
_computing_publication_material SHELXTL
_computing_structure_refinement SHELXTL
_computing_structure_solution 'SHELXTL (Bruker, 2000)'
_diffrn_ambient_temperature 291(2)
_diffrn_measured_fraction_theta_full 1.000
_diffrn_measured_fraction_theta_max 1.000
_diffrn_measurement_device_type 'Bruker Smart Apex CCD'
_diffrn_measurement_method 'phi and omega scans'
_diffrn_radiation_monochromator graphite
_diffrn_radiation_source 'sealed tube'
_diffrn_radiation_type MoK\a
_diffrn_radiation_wavelength 0.71073
_diffrn_reflns_av_R_equivalents 0.0929
_diffrn_reflns_av_sigmaI/netI 0.0653
_diffrn_reflns_limit_h_max 20
_diffrn_reflns_limit_h_min -18
_diffrn_reflns_limit_k_max 15
_diffrn_reflns_limit_k_min -20
_diffrn_reflns_limit_l_max 70
_diffrn_reflns_limit_l_min -69
_diffrn_reflns_number 24250
_diffrn_reflns_theta_full 26.00
_diffrn_reflns_theta_max 26.00
_diffrn_reflns_theta_min 1.58
_exptl_absorpt_coefficient_mu 4.628
_exptl_absorpt_correction_T_max 0.4291
_exptl_absorpt_correction_T_min 0.3573
_exptl_absorpt_correction_type multi-scan
_exptl_absorpt_process_details 'SADABS; Bruker, 2000'
_exptl_crystal_colour colorless
_exptl_crystal_density_diffrn 1.769
_exptl_crystal_density_method 'not measured'
_exptl_crystal_description block
_exptl_crystal_F_000 6972
_exptl_crystal_size_max 0.28
_exptl_crystal_size_mid 0.24
_exptl_crystal_size_min 0.22
_refine_diff_density_max 0.748
_refine_diff_density_min -1.118
_refine_diff_density_rms 0.144
_refine_ls_extinction_method none
_refine_ls_goodness_of_fit_ref 1.005
_refine_ls_hydrogen_treatment constr
_refine_ls_matrix_type full
_refine_ls_number_parameters 117
_refine_ls_number_reflns 3050
_refine_ls_number_restraints 0
_refine_ls_restrained_S_all 1.005
_refine_ls_R_factor_all 0.0775
_refine_ls_R_factor_gt 0.0481
_refine_ls_shift/su_max 0.000
_refine_ls_shift/su_mean 0.000
_refine_ls_structure_factor_coef Fsqd
_refine_ls_weighting_details 'calc w=1/[\s^2^(Fo^2^)+(0.0681P)^2^+0.0000P] where P=(Fo^2^+2Fc^2^)/3'
_refine_ls_weighting_scheme calc
_refine_ls_wR_factor_gt 0.1161
_refine_ls_wR_factor_ref 0.1226
_reflns_number_gt 2101
_reflns_number_total 3050
_reflns_threshold_expression >2sigma(I)
_cod_data_source_file c0ce00685h.txt
_cod_data_source_block MSF-9
_cod_original_sg_symbol_H-M 'R -3 c'
_cod_database_code 7205706

loop_
_symmetry_equiv_pos_as_xyz
'x, y, z'
'-y, x-y, z'
'-x+y, -x, z'
'y, x, -z+1/2'
'-x, -x+y, -z+1/2'
'x-y, -y, -z+1/2'
'x+2/3, y+1/3, z+1/3'
'-y+2/3, x-y+1/3, z+1/3'
'-x+y+2/3, -x+1/3, z+1/3'
'y+2/3, x+1/3, -z+5/6'
'-x+2/3, -x+y+1/3, -z+5/6'
'x-y+2/3, -y+1/3, -z+5/6'
'x+1/3, y+2/3, z+2/3'
'-y+1/3, x-y+2/3, z+2/3'
'-x+y+1/3, -x+2/3, z+2/3'
'y+1/3, x+2/3, -z+7/6'
'-x+1/3, -x+y+2/3, -z+7/6'
'x-y+1/3, -y+2/3, -z+7/6'
'-x, -y, -z'
'y, -x+y, -z'
'x-y, x, -z'
'-y, -x, z-1/2'
'x, x-y, z-1/2'
'-x+y, y, z-1/2'
'-x+2/3, -y+1/3, -z+1/3'
'y+2/3, -x+y+1/3, -z+1/3'
'x-y+2/3, x+1/3, -z+1/3'
'-y+2/3, -x+1/3, z-1/6'
'x+2/3, x-y+1/3, z-1/6'
'-x+y+2/3, y+1/3, z-1/6'
'-x+1/3, -y+2/3, -z+2/3'
'y+1/3, -x+y+2/3, -z+2/3'
'x-y+1/3, x+2/3, -z+2/3'
'-y+1/3, -x+2/3, z+1/6'
'x+1/3, x-y+2/3, z+1/6'
'-x+y+1/3, y+2/3, z+1/6'

loop_
_atom_site_label
_atom_site_type_symbol
_atom_site_fract_x
_atom_site_fract_y
_atom_site_fract_z
_atom_site_U_iso_or_equiv
_atom_site_adp_type
_atom_site_occupancy
_atom_site_symmetry_multiplicity
_atom_site_calc_flag
_atom_site_refinement_flags
_atom_site_disorder_assembly
_atom_site_disorder_group
C1 C 1.0183(6) 0.3157(5) 0.02568(11) 0.051(2) Uani 1 1 d . . .
C2 C 1.0683(6) 0.4043(6) 0.03437(12) 0.0509(18) Uani 1 1 d . . .
H2 H 1.1050 0.4165 0.0475 0.061 Uiso 1 1 calc R . .
C3 C 1.0629(6) 0.4758(5) 0.02299(13) 0.0454(17) Uani 1 1 d . . .
H3 H 1.1037 0.5366 0.0275 0.054 Uiso 1 1 calc R . .
C4 C 1.0026(5) 0.4618(5) 0.00617(12) 0.0456(17) Uani 1 1 d . . .
C5 C 0.9515(6) 0.3729(6) -0.00153(12) 0.0509(18) Uani 1 1 d . . .
H5 H 0.9113 0.3605 -0.0139 0.061 Uiso 1 1 calc R . .
C6 C 0.9573(5) 0.3013(5) 0.00829(13) 0.0477(18) Uani 1 1 d . . .
H6 H 0.9186 0.2413 0.0030 0.057 Uiso 1 1 calc R . .
C7 C 1.0273(6) 0.2420(6) 0.03681(13) 0.055(2) Uani 1 1 d . . .
H7A H 1.0882 0.2675 0.0438 0.067 Uiso 1 1 calc R . .
H7B H 1.0206 0.1964 0.0254 0.067 Uiso 1 1 calc R . .
C8 C 0.7943(5) 0.1242(5) 0.04976(17) 0.057(2) Uani 1 1 d . . .
H8A H 0.7961 0.1360 0.0333 0.068 Uiso 1 1 calc R . .
H8B H 0.7654 0.0576 0.0517 0.068 Uiso 1 1 calc R . .
C9 C 0.7320(6) 0.1527(6) 0.06025(12) 0.0509(19) Uani 1 1 d . . .
H9A H 0.7364 0.1518 0.0768 0.076 Uiso 1 1 calc R . .
H9B H 0.6694 0.1106 0.0556 0.076 Uiso 1 1 calc R . .
H9C H 0.7495 0.2142 0.0552 0.076 Uiso 1 1 calc R . .
Cu1 Cu 0.96296(7) 0.07139(7) 0.073513(17) 0.0532(2) Uani 1 1 d . . .
Cu2 Cu 1.0000 0.0000 0.11179(3) 0.0510(4) Uani 1 3 d S . .
I1 I 0.82681(3) -0.05294(3) 0.098328(8) 0.04707(17) Uani 1 1 d . . .
I2 I 1.0000 0.0000 0.035719(15) 0.0532(2) Uani 1 3 d S . .
O1W O 1.0000 0.0000 0.14978(15) 0.061(3) Uani 1 3 d S . .
H1WA H 1.0187 -0.0359 0.1547 0.074 Uiso 0.33 1 d PR . .
H1WB H 1.0359 0.0546 0.1547 0.074 Uiso 0.33 1 d PR . .
S1 S 0.93050(14) 0.18179(14) 0.06096(4) 0.0530(5) Uani 1 1 d . . .

loop_
_atom_site_aniso_label
_atom_site_aniso_U_11
_atom_site_aniso_U_22
_atom_site_aniso_U_33
_atom_site_aniso_U_23
_atom_site_aniso_U_13
_atom_site_aniso_U_12
C1 0.054(4) 0.046(4) 0.029(3) 0.024(3) 0.012(3) 0.006(4)
C2 0.051(4) 0.066(5) 0.037(4) 0.007(3) -0.003(3) 0.030(4)
C3 0.059(4) 0.034(4) 0.056(4) 0.000(3) 0.006(4) 0.032(3)
C4 0.038(4) 0.045(4) 0.043(4) 0.013(3) 0.013(3) 0.012(3)
C5 0.051(4) 0.066(5) 0.037(4) 0.007(3) -0.003(3) 0.030(4)
C6 0.033(4) 0.037(4) 0.062(5) 0.007(3) -0.008(3) 0.009(3)
C7 0.057(5) 0.049(4) 0.035(4) 0.006(3) -0.004(3) 0.007(4)
C8 0.039(4) 0.039(4) 0.086(6) -0.029(4) -0.010(4) 0.015(3)
C9 0.051(4) 0.066(5) 0.037(4) 0.007(3) -0.003(3) 0.030(4)
Cu1 0.0545(5) 0.0458(5) 0.0478(4) 0.0040(4) -0.0048(4) 0.0164(4)
Cu2 0.0547(6) 0.0547(6) 0.0435(9) 0.000 0.000 0.0274(3)
I1 0.0539(3) 0.0456(3) 0.0443(3) 0.00001(19) 0.0003(2) 0.0269(2)
I2 0.0545(5) 0.0458(5) 0.0478(4) 0.0040(4) -0.0048(4) 0.0164(4)
O1W 0.078(4) 0.078(4) 0.028(4) 0.000 0.000 0.039(2)
S1 0.0529(11) 0.0437(11) 0.0543(11) 0.0051(8) -0.0017(9) 0.0181(9)

loop_
_atom_type_symbol
_atom_type_description
_atom_type_scat_dispersion_real
_atom_type_scat_dispersion_imag
_atom_type_scat_source
C C 0.0033 0.0016 'International Tables Vol C Tables 4.2.6.8 and 6.1.1.4'
H H 0.0000 0.0000 'International Tables Vol C Tables 4.2.6.8 and 6.1.1.4'
O O 0.0106 0.0060 'International Tables Vol C Tables 4.2.6.8 and 6.1.1.4'
S S 0.1246 0.1234 'International Tables Vol C Tables 4.2.6.8 and 6.1.1.4'
Cu Cu 0.3201 1.2651 'International Tables Vol C Tables 4.2.6.8 and 6.1.1.4'
I I -0.4742 1.8119 'International Tables Vol C Tables 4.2.6.8 and 6.1.1.4'

loop_
_geom_angle_atom_site_label_1
_geom_angle_atom_site_label_2
_geom_angle_atom_site_label_3
_geom_angle
_geom_angle_site_symmetry_1
_geom_angle_site_symmetry_3
_geom_angle_publ_flag
C6 C1 C2 117.1(7) . . ?
C6 C1 C7 124.0(7) . . ?
C2 C1 C7 118.7(7) . . ?
C1 C2 C3 118.5(7) . . ?
C1 C2 H2 120.7 . . ?
C3 C2 H2 120.7 . . ?
C4 C3 C2 123.8(7) . . ?
C4 C3 H3 118.1 . . ?
C2 C3 H3 118.1 . . ?
C3 C4 C5 115.9(7) . . ?
C3 C4 C4 123.8(9) . 19_765 ?
C5 C4 C4 119.9(9) . 19_765 ?
C4 C5 C6 122.3(7) . . ?
C4 C5 H5 118.8 . . ?
C6 C5 H5 118.8 . . ?
C1 C6 C5 121.6(7) . . ?
C1 C6 H6 119.2 . . ?
C5 C6 H6 119.2 . . ?
C1 C7 S1 109.6(6) . . ?
C1 C7 H7A 109.8 . . ?
S1 C7 H7A 109.8 . . ?
C1 C7 H7B 109.8 . . ?
S1 C7 H7B 109.8 . . ?
H7A C7 H7B 108.2 . . ?
C9 C8 S1 120.5(5) . . ?
C9 C8 H8A 107.2 . . ?
S1 C8 H8A 107.2 . . ?
C9 C8 H8B 107.2 . . ?
S1 C8 H8B 107.2 . . ?
H8A C8 H8B 106.8 . . ?
C8 C9 H9A 109.5 . . ?
C8 C9 H9B 109.5 . . ?
H9A C9 H9B 109.5 . . ?
C8 C9 H9C 109.5 . . ?
H9A C9 H9C 109.5 . . ?
H9B C9 H9C 109.5 . . ?
S1 Cu1 I1 110.67(7) . . ?
S1 Cu1 I2 107.26(7) . . ?
I1 Cu1 I2 113.22(4) . . ?
S1 Cu1 I1 102.04(6) . 3_765 ?
I1 Cu1 I1 113.03(4) . 3_765 ?
I2 Cu1 I1 109.91(4) . 3_765 ?
S1 Cu1 Cu2 143.87(7) . . ?
I1 Cu1 Cu2 60.24(2) . . ?
I2 Cu1 Cu2 108.20(4) . . ?
I1 Cu1 Cu2 59.00(2) 3_765 . ?
S1 Cu1 Cu1 139.11(8) . 3_765 ?
I1 Cu1 Cu1 109.96(3) . 3_765 ?
I2 Cu1 Cu1 59.34(2) . 3_765 ?
I1 Cu1 Cu1 56.94(4) 3_765 3_765 ?
Cu2 Cu1 Cu1 59.62(2) . 3_765 ?
S1 Cu1 Cu1 150.86(7) . 2_645 ?
I1 Cu1 Cu1 60.70(4) . 2_645 ?
I2 Cu1 Cu1 59.34(2) . 2_645 ?
I1 Cu1 Cu1 106.89(4) 3_765 2_645 ?
Cu2 Cu1 Cu1 59.62(2) . 2_645 ?
Cu1 Cu1 Cu1 60.000(1) 3_765 2_645 ?
O1W Cu2 I1 106.89(3) . 2_645 ?
O1W Cu2 I1 106.89(3) . . ?
I1 Cu2 I1 111.92(3) 2_645 . ?
O1W Cu2 I1 106.89(3) . 3_765 ?
I1 Cu2 I1 111.92(3) 2_645 3_765 ?
I1 Cu2 I1 111.92(3) . 3_765 ?
O1W Cu2 Cu1 144.27(3) . 2_645 ?
I1 Cu2 Cu1 57.70(3) 2_645 2_645 ?
I1 Cu2 Cu1 60.28(3) . 2_645 ?
I1 Cu2 Cu1 108.80(6) 3_765 2_645 ?
O1W Cu2 Cu1 144.27(3) . 3_765 ?
I1 Cu2 Cu1 60.28(3) 2_645 3_765 ?
I1 Cu2 Cu1 108.80(6) . 3_765 ?
I1 Cu2 Cu1 57.70(3) 3_765 3_765 ?
Cu1 Cu2 Cu1 60.75(5) 2_645 3_765 ?
O1W Cu2 Cu1 144.27(3) . . ?
I1 Cu2 Cu1 108.80(6) 2_645 . ?
I1 Cu2 Cu1 57.70(3) . . ?
I1 Cu2 Cu1 60.28(3) 3_765 . ?
Cu1 Cu2 Cu1 60.75(5) 2_645 . ?
Cu1 Cu2 Cu1 60.75(5) 3_765 . ?
Cu1 I1 Cu2 62.06(4) . . ?
Cu1 I1 Cu1 62.36(5) . 2_645 ?
Cu2 I1 Cu1 60.73(3) . 2_645 ?
Cu1 I2 Cu1 61.32(4) . 3_765 ?
Cu1 I2 Cu1 61.32(4) . 2_645 ?
Cu1 I2 Cu1 61.32(4) 3_765 2_645 ?
Cu2 O1W H1WA 109.5 . . ?
Cu2 O1W H1WB 109.5 . . ?
H1WA O1W H1WB 109.4 . . ?
C7 S1 C8 116.0(4) . . ?
C7 S1 Cu1 99.8(3) . . ?
C8 S1 Cu1 111.8(3) . . ?

loop_
_geom_bond_atom_site_label_1
_geom_bond_atom_site_label_2
_geom_bond_distance
_geom_bond_site_symmetry_2
_geom_bond_publ_flag
C1 C6 1.363(10) . ?
C1 C2 1.377(12) . ?
C1 C7 1.460(12) . ?
C2 C3 1.405(10) . ?
C2 H2 0.9300 . ?
C3 C4 1.331(11) . ?
C3 H3 0.9300 . ?
C4 C5 1.361(11) . ?
C4 C4 1.500(15) 19_765 ?
C5 C6 1.367(11) . ?
C5 H5 0.9300 . ?
C6 H6 0.9300 . ?
C7 S1 1.984(8) . ?
C7 H7A 0.9700 . ?
C7 H7B 0.9700 . ?
C8 C9 1.470(11) . ?
C8 S1 2.077(8) . ?
C8 H8A 0.9700 . ?
C8 H8B 0.9700 . ?
C9 H9A 0.9600 . ?
C9 H9B 0.9600 . ?
C9 H9C 0.9600 . ?
Cu1 S1 2.280(2) . ?
Cu1 I1 2.6069(11) . ?
Cu1 I2 2.7018(13) . ?
Cu1 I1 2.7125(11) 3_765 ?
Cu1 Cu2 2.7246(16) . ?
Cu1 Cu1 2.7555(19) 3_765 ?
Cu1 Cu1 2.7555(19) 2_645 ?
Cu2 O1W 2.195(9) . ?
Cu2 I1 2.6772(7) 2_645 ?
Cu2 I1 2.6772(7) . ?
Cu2 I1 2.6772(7) 3_765 ?
Cu2 Cu1 2.7246(16) 2_645 ?
Cu2 Cu1 2.7245(16) 3_765 ?
I1 Cu1 2.7125(11) 2_645 ?
I2 Cu1 2.7018(13) 3_765 ?
I2 Cu1 2.7018(13) 2_645 ?
O1W H1WA 0.8501 . ?
O1W H1WB 0.8501 . ?

loop_
_geom_torsion_atom_site_label_1
_geom_torsion_atom_site_label_2
_geom_torsion_atom_site_label_3
_geom_torsion_atom_site_label_4
_geom_torsion
_geom_torsion_site_symmetry_1
_geom_torsion_site_symmetry_2
_geom_torsion_site_symmetry_3
_geom_torsion_site_symmetry_4
_geom_torsion_publ_flag
C6 C1 C2 C3 -8.2(11) . . . . ?
C7 C1 C2 C3 177.1(7) . . . . ?
C1 C2 C3 C4 9.6(12) . . . . ?
C2 C3 C4 C5 -7.1(11) . . . . ?
C2 C3 C4 C4 -179.3(8) . . . 19_765 ?
C3 C4 C5 C6 3.9(11) . . . . ?
C4 C4 C5 C6 176.5(8) 19_765 . . . ?
C2 C1 C6 C5 5.6(11) . . . . ?
C7 C1 C6 C5 179.9(8) . . . . ?
C4 C5 C6 C1 -3.4(12) . . . . ?
C6 C1 C7 S1 -82.3(8) . . . . ?
C2 C1 C7 S1 92.0(8) . . . . ?
S1 Cu1 Cu2 O1W 11.49(13) . . . . ?
I1 Cu1 Cu2 O1W -73.14(4) . . . . ?
I2 Cu1 Cu2 O1W 180.0 . . . . ?
I1 Cu1 Cu2 O1W 77.25(4) 3_765 . . . ?
Cu1 Cu1 Cu2 O1W 144.580(10) 3_765 . . . ?
Cu1 Cu1 Cu2 O1W -144.580(10) 2_645 . . . ?
S1 Cu1 Cu2 I1 -170.82(11) . . . 2_645 ?
I1 Cu1 Cu2 I1 104.555(19) . . . 2_645 ?
I2 Cu1 Cu2 I1 -2.31(4) . . . 2_645 ?
I1 Cu1 Cu2 I1 -105.05(2) 3_765 . . 2_645 ?
Cu1 Cu1 Cu2 I1 -37.73(4) 3_765 . . 2_645 ?
Cu1 Cu1 Cu2 I1 33.11(4) 2_645 . . 2_645 ?
S1 Cu1 Cu2 I1 84.63(11) . . . . ?
I2 Cu1 Cu2 I1 -106.86(4) . . . . ?
I1 Cu1 Cu2 I1 150.39(4) 3_765 . . . ?
Cu1 Cu1 Cu2 I1 -142.28(4) 3_765 . . . ?
Cu1 Cu1 Cu2 I1 -71.44(4) 2_645 . . . ?
S1 Cu1 Cu2 I1 -65.76(11) . . . 3_765 ?
I1 Cu1 Cu2 I1 -150.39(4) . . . 3_765 ?
I2 Cu1 Cu2 I1 102.75(4) . . . 3_765 ?
Cu1 Cu1 Cu2 I1 67.33(4) 3_765 . . 3_765 ?
Cu1 Cu1 Cu2 I1 138.17(4) 2_645 . . 3_765 ?
S1 Cu1 Cu2 Cu1 156.07(13) . . . 2_645 ?
I1 Cu1 Cu2 Cu1 71.44(4) . . . 2_645 ?
I2 Cu1 Cu2 Cu1 -35.420(10) . . . 2_645 ?
I1 Cu1 Cu2 Cu1 -138.17(4) 3_765 . . 2_645 ?
Cu1 Cu1 Cu2 Cu1 -70.84(2) 3_765 . . 2_645 ?
S1 Cu1 Cu2 Cu1 -133.09(13) . . . 3_765 ?
I1 Cu1 Cu2 Cu1 142.28(4) . . . 3_765 ?
I2 Cu1 Cu2 Cu1 35.420(10) . . . 3_765 ?
I1 Cu1 Cu2 Cu1 -67.33(4) 3_765 . . 3_765 ?
Cu1 Cu1 Cu2 Cu1 70.84(2) 2_645 . . 3_765 ?
S1 Cu1 I1 Cu2 -141.13(7) . . . . ?
I2 Cu1 I1 Cu2 98.41(5) . . . . ?
I1 Cu1 I1 Cu2 -27.40(3) 3_765 . . . ?
Cu1 Cu1 I1 Cu2 34.16(3) 3_765 . . . ?
Cu1 Cu1 I1 Cu2 69.69(3) 2_645 . . . ?
S1 Cu1 I1 Cu1 149.17(7) . . . 2_645 ?
I2 Cu1 I1 Cu1 28.72(4) . . . 2_645 ?
I1 Cu1 I1 Cu1 -97.09(4) 3_765 . . 2_645 ?
Cu2 Cu1 I1 Cu1 -69.69(3) . . . 2_645 ?
Cu1 Cu1 I1 Cu1 -35.53(2) 3_765 . . 2_645 ?
O1W Cu2 I1 Cu1 144.27(3) . . . . ?
I1 Cu2 I1 Cu1 -99.01(6) 2_645 . . . ?
I1 Cu2 I1 Cu1 27.55(5) 3_765 . . . ?
Cu1 Cu2 I1 Cu1 -72.26(6) 2_645 . . . ?
Cu1 Cu2 I1 Cu1 -34.33(4) 3_765 . . . ?
O1W Cu2 I1 Cu1 -143.47(3) . . . 2_645 ?
I1 Cu2 I1 Cu1 -26.75(5) 2_645 . . 2_645 ?
I1 Cu2 I1 Cu1 99.81(6) 3_765 . . 2_645 ?
Cu1 Cu2 I1 Cu1 37.93(4) 3_765 . . 2_645 ?
Cu1 Cu2 I1 Cu1 72.26(6) . . . 2_645 ?
S1 Cu1 I2 Cu1 137.40(8) . . . 3_765 ?
I1 Cu1 I2 Cu1 -100.23(3) . . . 3_765 ?
I1 Cu1 I2 Cu1 27.23(4) 3_765 . . 3_765 ?
Cu2 Cu1 I2 Cu1 -35.539(8) . . . 3_765 ?
Cu1 Cu1 I2 Cu1 -71.077(17) 2_645 . . 3_765 ?
S1 Cu1 I2 Cu1 -151.53(8) . . . 2_645 ?
I1 Cu1 I2 Cu1 -29.15(4) . . . 2_645 ?
I1 Cu1 I2 Cu1 98.31(3) 3_765 . . 2_645 ?
Cu2 Cu1 I2 Cu1 35.539(8) . . . 2_645 ?
Cu1 Cu1 I2 Cu1 71.077(17) 3_765 . . 2_645 ?
C1 C7 S1 C8 58.3(6) . . . . ?
C1 C7 S1 Cu1 178.6(5) . . . . ?
C9 C8 S1 C7 -123.8(7) . . . . ?
C9 C8 S1 Cu1 122.6(7) . . . . ?
I1 Cu1 S1 C7 -165.6(2) . . . . ?
I2 Cu1 S1 C7 -41.6(3) . . . . ?
I1 Cu1 S1 C7 73.9(2) 3_765 . . . ?
Cu2 Cu1 S1 C7 127.0(3) . . . . ?
Cu1 Cu1 S1 C7 21.2(3) 3_765 . . . ?
Cu1 Cu1 S1 C7 -99.0(3) 2_645 . . . ?
I1 Cu1 S1 C8 -42.2(3) . . . . ?
I2 Cu1 S1 C8 81.7(3) . . . . ?
I1 Cu1 S1 C8 -162.8(3) 3_765 . . . ?
Cu2 Cu1 S1 C8 -109.7(3) . . . . ?
Cu1 Cu1 S1 C8 144.5(3) 3_765 . . . ?
Cu1 Cu1 S1 C8 24.3(3) 2_645 . . . ?
